data_1565535
loop_
_publ_author_name
'Purkait, Kallol'
'Mukherjee, Arindam'

_publ_section_title
;
 Cytotoxicity and reactivity of a redox active 1,4-quinone-pyrazole
 compound and its Ru(II)-p-cymene complex
;
_journal_name_full 'Inorganica Chimica Acta'
_journal_page_first 119361
_journal_paper_doi 10.1016/j.ica.2019.119361
_journal_volume 502
_journal_year 2020
_chemical_formula_moiety 'C16 H16 N4 O2'
_chemical_formula_sum 'C16 H16 N4 O2'
_chemical_formula_weight 296.33
_space_group_crystal_system monoclinic
_space_group_IT_number 15
_space_group_name_Hall '-I 2ya'
_space_group_name_H-M_alt 'I 1 2/a 1'
_atom_sites_solution_hydrogens geom
_atom_sites_solution_primary direct
_cell_angle_alpha 90
_cell_angle_beta 93.729(5)
_cell_angle_gamma 90
_cell_formula_units_Z 4
_cell_length_a 8.5718(7)
_cell_length_b 13.3508(9)
_cell_length_c 13.0090(7)
_cell_measurement_reflns_used 1162
_cell_measurement_temperature 100.01(10)
_cell_measurement_theta_max 26.3150
_cell_measurement_theta_min 2.8060
_cell_volume 1485.60(18)
_computing_cell_refinement
;
CrysAlisPro, Agilent Technologies,
Version 1.171.37.33c (release 11-04-2014 CrysAlis171 .NET)
(compiled Apr 11 2014,15:12:41)
;
_computing_data_collection
;
CrysAlisPro, Agilent Technologies,
Version 1.171.37.33c (release 11-04-2014 CrysAlis171 .NET)
(compiled Apr 11 2014,15:12:41)
;
_computing_data_reduction
;
CrysAlisPro, Agilent Technologies,
Version 1.171.37.33c (release 11-04-2014 CrysAlis171 .NET)
(compiled Apr 11 2014,15:12:41)
;
_computing_molecular_graphics 'Olex2 (Dolomanov et al., 2009)'
_computing_publication_material 'Olex2 (Dolomanov et al., 2009)'
_computing_structure_refinement 'ShelXL (Sheldrick, 2015)'
_computing_structure_solution 'ShelXS (Sheldrick, 2008)'
_diffrn_ambient_environment N~2~
_diffrn_ambient_temperature 100.01(10)
_diffrn_detector 'CCD plate'
_diffrn_detector_area_resol_mean 7.9580
_diffrn_detector_type Eos
_diffrn_measured_fraction_theta_full 0.997
_diffrn_measured_fraction_theta_max 0.997
_diffrn_measurement_details
;
#__ type_ start__ end____ width___ exp.time_
  1 omega   30.00  101.00   1.0000   17.2500
omega____ theta____ kappa____ phi______ frames
    -       27.3512   57.0000    0.0000 71

#__ type_ start__ end____ width___ exp.time_
  2 omega  -43.00   71.00   1.0000   17.2500
omega____ theta____ kappa____ phi______ frames
    -       27.3512  -38.0000 -150.0000 114

#__ type_ start__ end____ width___ exp.time_
  3 omega   12.00   80.00   1.0000   17.2500
omega____ theta____ kappa____ phi______ frames
    -       27.3512  -99.0000 -180.0000 68
;
_diffrn_measurement_device 'four-circle diffractometer'
_diffrn_measurement_device_type 'SuperNova, Dual, Cu at zero, Eos'
_diffrn_measurement_method '\w scans'
_diffrn_orient_matrix_UB_11 -0.0322936000
_diffrn_orient_matrix_UB_12 0.0084882000
_diffrn_orient_matrix_UB_13 0.0481147000
_diffrn_orient_matrix_UB_21 -0.0762175000
_diffrn_orient_matrix_UB_22 -0.0006587000
_diffrn_orient_matrix_UB_23 -0.0247098000
_diffrn_orient_matrix_UB_31 -0.0043233000
_diffrn_orient_matrix_UB_32 -0.0524169000
_diffrn_orient_matrix_UB_33 0.0080646000
_diffrn_radiation_monochromator mirror
_diffrn_radiation_probe x-ray
_diffrn_radiation_type MoK\a
_diffrn_radiation_wavelength 0.71073
_diffrn_reflns_av_R_equivalents 0.0359
_diffrn_reflns_av_unetI/netI 0.0516
_diffrn_reflns_Laue_measured_fraction_full 0.997
_diffrn_reflns_Laue_measured_fraction_max 0.997
_diffrn_reflns_limit_h_max 10
_diffrn_reflns_limit_h_min -4
_diffrn_reflns_limit_k_max 13
_diffrn_reflns_limit_k_min -16
_diffrn_reflns_limit_l_max 15
_diffrn_reflns_limit_l_min -16
_diffrn_reflns_number 2739
_diffrn_reflns_point_group_measured_fraction_full 0.997
_diffrn_reflns_point_group_measured_fraction_max 0.997
_diffrn_reflns_theta_full 25.242
_diffrn_reflns_theta_max 26.371
_diffrn_reflns_theta_min 2.828
_diffrn_source 'SuperNova (Mo) X-ray Source'
_exptl_absorpt_coefficient_mu 0.091
_exptl_absorpt_correction_T_max 1.00000
_exptl_absorpt_correction_T_min 0.72695
_exptl_absorpt_correction_type multi-scan
_exptl_absorpt_process_details
;
CrysAlisPro, Agilent Technologies,
Version 1.171.37.33c (release 11-04-2014 CrysAlis171 .NET)
(compiled Apr 11 2014,15:12:41)
Empirical absorption correction using spherical harmonics,
 implemented in SCALE3 ABSPACK scaling algorithm.
Empirical absorption correction using spherical harmonics,
 implemented in SCALE3 ABSPACK scaling algorithm.
;
_exptl_crystal_colour 'orange red'
_exptl_crystal_density_diffrn 1.334
_exptl_crystal_description 'Rod shaped'
_exptl_crystal_F_000 624
_exptl_crystal_size_max 0.3256
_exptl_crystal_size_mid 0.3021
_exptl_crystal_size_min 0.1065
_refine_diff_density_max 0.256
_refine_diff_density_min -0.312
_refine_diff_density_rms 0.054
_refine_ls_extinction_coef .
_refine_ls_extinction_method none
_refine_ls_goodness_of_fit_ref 1.063
_refine_ls_hydrogen_treatment constr
_refine_ls_matrix_type full
_refine_ls_number_parameters 102
_refine_ls_number_reflns 1520
_refine_ls_number_restraints 0
_refine_ls_restrained_S_all 1.063
_refine_ls_R_factor_all 0.0563
_refine_ls_R_factor_gt 0.0470
_refine_ls_shift/su_max 0.000
_refine_ls_shift/su_mean 0.000
_refine_ls_structure_factor_coef Fsqd
_refine_ls_weighting_details 'w=1/[\s^2^(Fo^2^)+(0.0426P)^2^+1.3759P] where P=(Fo^2^+2Fc^2^)/3'
_refine_ls_weighting_scheme calc
_refine_ls_wR_factor_gt 0.1077
_refine_ls_wR_factor_ref 0.1182
_reflns_Friedel_coverage 0.000
_reflns_Friedel_fraction_full .
_reflns_Friedel_fraction_max .
_reflns_number_gt 1277
_reflns_number_total 1520
_reflns_threshold_expression 'I > 2\s(I)'
_cod_data_source_file ICA-2020-502-119361.cif
_cod_data_source_block L2
_cod_original_cell_volume 1485.60(17)
_cod_database_code 1565535
_chemical_oxdiff_formula 'C16 H16 N4 O2'
_shelx_space_group_comment
;
The symmetry employed for this shelxl refinement is uniquely defined
by the following loop, which should always be used as a source of
symmetry information in preference to the above space-group names.
They are only intended as comments.
;
_reflns_odcompleteness_completeness 99.87
_reflns_odcompleteness_iscentric 1
_reflns_odcompleteness_theta 26.32
_olex2_refinement_description
;
1. Fixed Uiso
 At 1.2 times of:
  All C(H) groups
 At 1.5 times of:
  All C(H,H,H) groups
2.a Aromatic/amide H refined with riding coordinates:
 C1(H1), C6(H6)
2.b Idealised Me refined as rotating group:
 C4(H4A,H4B,H4C), C8(H8A,H8B,H8C)
;
_olex2_date_sample_data_collection 2014-09-18
_olex2_submission_special_instructions 'No special instructions were received'

loop_
_space_group_symop_operation_xyz
'x, y, z'
'-x+1/2, y, -z'
'x+1/2, y+1/2, z+1/2'
'-x+1, y+1/2, -z+1/2'
'-x, -y, -z'
'x-1/2, -y, z'
'-x+1/2, -y+1/2, -z+1/2'
'x, -y+1/2, z+1/2'

loop_
_atom_site_label
_atom_site_type_symbol
_atom_site_fract_x
_atom_site_fract_y
_atom_site_fract_z
_atom_site_U_iso_or_equiv
_atom_site_adp_type
_atom_site_occupancy
_atom_site_site_symmetry_order
_atom_site_calc_flag
_atom_site_refinement_flags_posn
_atom_site_refinement_flags_adp
_atom_site_refinement_flags_occupancy
_atom_site_disorder_assembly
_atom_site_disorder_group
O1 O 0.55255(15) 0.45986(9) 0.33483(10) 0.0314(4) Uani 1 1 d . . . . .
N1 N 0.63256(15) 0.27494(10) 0.41314(11) 0.0189(3) Uani 1 1 d . . . . .
N2 N 0.47217(16) 0.26483(10) 0.40668(11) 0.0225(4) Uani 1 1 d . . . . .
C3 C 0.69521(18) 0.36196(11) 0.46019(12) 0.0182(4) Uani 1 1 d . . . . .
C1 C 0.6969(2) 0.55197(12) 0.46039(14) 0.0269(4) Uani 1 1 d . . . . .
H1 H 0.658638 0.612735 0.434442 0.032 Uiso 1 1 calc R . . . .
C2 C 0.6389(2) 0.45898(12) 0.41334(13) 0.0226(4) Uani 1 1 d . . . . .
C6 C 0.5892(2) 0.13090(12) 0.33899(13) 0.0238(4) Uani 1 1 d . . . . .
H6 H 0.600607 0.069245 0.307061 0.029 Uiso 1 1 calc R . . . .
C7 C 0.4477(2) 0.17658(13) 0.36199(13) 0.0238(4) Uani 1 1 d . . . . .
C5 C 0.70612(19) 0.19426(12) 0.37246(12) 0.0202(4) Uani 1 1 d . . . . .
C4 C 0.87904(19) 0.18730(13) 0.36803(13) 0.0244(4) Uani 1 1 d . . . . .
H4A H 0.921858 0.253249 0.361388 0.037 Uiso 1 1 calc GR . . . .
H4B H 0.903436 0.147427 0.309799 0.037 Uiso 1 1 calc GR . . . .
H4C H 0.923247 0.156728 0.430068 0.037 Uiso 1 1 calc GR . . . .
C8 C 0.2848(2) 0.13803(15) 0.34376(16) 0.0338(5) Uani 1 1 d . . . . .
H8A H 0.214443 0.179975 0.378866 0.051 Uiso 1 1 calc GR . . . .
H8B H 0.279313 0.070799 0.369460 0.051 Uiso 1 1 calc GR . . . .
H8C H 0.255805 0.138514 0.271223 0.051 Uiso 1 1 calc GR . . . .

loop_
_atom_site_aniso_label
_atom_site_aniso_U_11
_atom_site_aniso_U_22
_atom_site_aniso_U_33
_atom_site_aniso_U_23
_atom_site_aniso_U_13
_atom_site_aniso_U_12
O1 0.0406(8) 0.0258(7) 0.0265(7) 0.0034(5) -0.0073(6) 0.0070(6)
N1 0.0183(7) 0.0173(7) 0.0205(7) -0.0015(5) -0.0040(5) 0.0016(5)
N2 0.0190(7) 0.0223(7) 0.0254(8) -0.0011(6) -0.0044(6) 0.0012(6)
C3 0.0210(8) 0.0154(8) 0.0182(8) -0.0001(6) 0.0024(6) 0.0006(6)
C1 0.0359(10) 0.0156(8) 0.0298(10) 0.0035(7) 0.0073(8) 0.0033(7)
C2 0.0244(9) 0.0208(9) 0.0230(9) 0.0019(7) 0.0049(7) 0.0046(7)
C6 0.0278(9) 0.0179(8) 0.0248(9) -0.0054(7) -0.0054(7) 0.0030(7)
C7 0.0254(9) 0.0225(8) 0.0225(9) -0.0011(7) -0.0058(7) 0.0006(7)
C5 0.0245(9) 0.0189(8) 0.0166(8) -0.0008(6) -0.0034(7) 0.0041(7)
C4 0.0239(9) 0.0255(9) 0.0234(9) -0.0043(7) -0.0015(7) 0.0046(7)
C8 0.0255(10) 0.0319(10) 0.0428(12) -0.0052(9) -0.0069(8) -0.0022(8)

loop_
_atom_type_symbol
_atom_type_description
_atom_type_scat_dispersion_real
_atom_type_scat_dispersion_imag
_atom_type_scat_source
C C 0.0033 0.0016 'International Tables Vol C Tables 4.2.6.8 and 6.1.1.4'
H H 0.0000 0.0000 'International Tables Vol C Tables 4.2.6.8 and 6.1.1.4'
N N 0.0061 0.0033 'International Tables Vol C Tables 4.2.6.8 and 6.1.1.4'
O O 0.0106 0.0060 'International Tables Vol C Tables 4.2.6.8 and 6.1.1.4'

loop_
_exptl_crystal_face_index_h
_exptl_crystal_face_index_k
_exptl_crystal_face_index_l
_exptl_crystal_face_perp_dist
_exptl_oxdiff_crystal_face_indexfrac_h
_exptl_oxdiff_crystal_face_indexfrac_k
_exptl_oxdiff_crystal_face_indexfrac_l
_exptl_oxdiff_crystal_face_x
_exptl_oxdiff_crystal_face_y
_exptl_oxdiff_crystal_face_z
0 -19 3 0.0739 -0.0120 -18.9881 3.0259 -0.0152 -0.0613 1.0197
1 19 -3 0.0311 1.0104 18.9882 -3.0253 -0.0170 -0.0148 -1.0241
-12 -2 -3 0.1140 -11.9837 -2.0011 -2.9976 0.2258 0.9888 0.1325
8 14 0 0.0771 7.9971 13.9928 -0.0189 -0.1404 -0.6183 -0.7682
0 0 18 0.1382 0.0058 0.0051 17.9641 0.8642 -0.4443 0.1446
0 -2 -18 0.2001 -0.0072 -2.0040 -17.9608 -0.8810 0.4457 -0.0398
-11 -6 0 0.1711 -10.9870 -5.9978 0.0037 0.3041 0.8413 0.3619
8 15 -2 0.0574 7.9971 14.9916 -2.0166 -0.2280 -0.5696 -0.8367
-4 -3 17 0.2090 -3.9903 -2.9939 16.9688 0.9199 -0.1132 0.3110
4 7 -17 0.0976 3.9931 6.9915 -16.9756 -0.8864 0.1105 -0.5206
-4 -2 18 0.2107 -3.9893 -1.9942 17.9652 0.9763 -0.1385 0.2667
0 -19 0 0.0631 -0.0130 -18.9889 0.0319 -0.1592 0.0127 0.9957
0 19 3 0.0446 0.0139 18.9898 2.9621 0.3033 -0.0868 -0.9716

loop_
_geom_angle_atom_site_label_1
_geom_angle_atom_site_label_2
_geom_angle_atom_site_label_3
_geom_angle
_geom_angle_site_symmetry_1
_geom_angle_site_symmetry_3
N2 N1 C3 117.35(12) . .
C5 N1 N2 112.41(13) . .
C5 N1 C3 130.23(14) . .
C7 N2 N1 104.03(13) . .
N1 C3 C2 115.75(13) . .
C3 C3 N1 124.13(8) 2_656 .
C3 C3 C2 120.06(9) 2_656 .
C1 C1 C2 121.53(9) 2_656 .
O1 C2 C3 120.67(15) . .
O1 C2 C1 120.95(15) . .
C1 C2 C3 118.29(15) . .
C5 C6 C7 106.82(15) . .
N2 C7 C6 111.43(15) . .
N2 C7 C8 119.73(16) . .
C6 C7 C8 128.84(16) . .
N1 C5 C4 123.18(14) . .
C6 C5 N1 105.31(15) . .
C6 C5 C4 131.49(15) . .

loop_
_geom_bond_atom_site_label_1
_geom_bond_atom_site_label_2
_geom_bond_distance
_geom_bond_site_symmetry_2
O1 C2 1.222(2) .
N1 N2 1.3786(19) .
N1 C3 1.4035(19) .
N1 C5 1.372(2) .
N2 C7 1.324(2) .
C3 C3 1.352(3) 2_656
C3 C2 1.498(2) .
C1 C1 1.331(4) 2_656
C1 C2 1.457(2) .
C6 C7 1.407(2) .
C6 C5 1.361(2) .
C7 C8 1.493(2) .
C5 C4 1.490(2) .
